data_7041046
loop_
_publ_author_name
"O' Donoghue, Richard"
'Peeters, Daniel'
'Rogalla, Detlef'
'Becker, Hans-Werner'
'Rechmann, Julian'
'Henke, Sebastian'
'Winter, Manuela'
'Devi, Anjana'

_publ_section_title
;
 Systematic molecular engineering of Zn-ketoiminates for application as
 precursors in atomic layer depositions of zinc oxide.
;
_journal_issue 47
_journal_name_full 'Dalton transactions (Cambridge, England : 2003)'
_journal_page_first 19012
_journal_page_last 19023
_journal_paper_doi 10.1039/c6dt03571j
_journal_volume 45
_journal_year 2016
_chemical_formula_moiety 'C20 H38 N4 O2 Zn'
_chemical_formula_sum 'C20 H38 N4 O2 Zn'
_chemical_formula_weight 431.93
_chemical_name_systematic
;
 ?
;
_space_group_crystal_system monoclinic
_space_group_IT_number 13
_space_group_name_Hall '-P 2yc'
_space_group_name_H-M_alt 'P 1 2/c 1'
_symmetry_space_group_name_Hall '-P 2yc'
_symmetry_space_group_name_H-M 'P 1 2/c 1'
_atom_sites_solution_hydrogens geom
_atom_sites_solution_primary direct
_audit_creation_date 2015-09-07
_audit_creation_method
;
Olex2 1.2
(compiled 2015.01.26 svn.r3150 for OlexSys, GUI svn.r4998)
;
_audit_update_record
;
2016-09-05 deposited with the CCDC.
2016-10-24 downloaded from the CCDC.
;
_cell_angle_alpha 90
_cell_angle_beta 102.906(2)
_cell_angle_gamma 90
_cell_formula_units_Z 2
_cell_length_a 10.6251(2)
_cell_length_b 5.40880(10)
_cell_length_c 20.3670(3)
_cell_measurement_reflns_used 13688
_cell_measurement_temperature 113(2)
_cell_measurement_theta_max 28.6875
_cell_measurement_theta_min 3.0721
_cell_volume 1140.90(4)
_computing_cell_refinement
;
CrysAlisPro, Agilent Technologies,
Version 1.171.35.11 (release 16-05-2011 CrysAlis171 .NET)
(compiled May 16 2011,17:55:39)
;
_computing_data_collection
;
CrysAlisPro, Agilent Technologies,
Version 1.171.35.11 (release 16-05-2011 CrysAlis171 .NET)
(compiled May 16 2011,17:55:39)
;
_computing_data_reduction
;
CrysAlisPro, Agilent Technologies,
Version 1.171.35.11 (release 16-05-2011 CrysAlis171 .NET)
(compiled May 16 2011,17:55:39)
;
_computing_molecular_graphics 'Olex2 (Dolomanov et al., 2009)'
_computing_publication_material 'Olex2 (Dolomanov et al., 2009)'
_computing_structure_refinement 'ShelXL (Sheldrick, 2008)'
_computing_structure_solution 'ShelXS (Sheldrick, 2008)'
_diffrn_ambient_temperature 113.15
_diffrn_detector_area_resol_mean 8.4171
_diffrn_measured_fraction_theta_full 0.969
_diffrn_measured_fraction_theta_max 0.997
_diffrn_measurement_details
;
  1 omega   29.00   56.00   1.0000   15.0000
omega____ theta____ kappa____ phi______ frames
    -       21.0069   77.0000  -90.0000 27

  2 omega  -10.00  105.00   1.0000   15.0000
omega____ theta____ kappa____ phi______ frames
    -       21.0069   77.0000   60.0000 115

  3 omega  -12.00  101.00   1.0000   15.0000
omega____ theta____ kappa____ phi______ frames
    -       21.0069   77.0000  -60.0000 113

  4 omega  -62.00   51.00   1.0000   15.0000
omega____ theta____ kappa____ phi______ frames
    -      -24.2881   77.0000 -180.0000 113

  5 omega  -70.00   59.00   1.0000   15.0000
omega____ theta____ kappa____ phi______ frames
    -       21.0069  -38.0000  -30.0000 129

  6 omega  -19.00  119.00   1.0000   15.0000
omega____ theta____ kappa____ phi______ frames
    -       21.0069   77.0000 -120.0000 138

  7 omega    2.00   83.00   1.0000   15.0000
omega____ theta____ kappa____ phi______ frames
    -       21.0069 -130.0000  -65.0000 81

  8 omega  -17.00  112.00   1.0000   15.0000
omega____ theta____ kappa____ phi______ frames
    -       21.0069   38.0000 -150.0000 129

  9 omega   34.00  121.00   1.0000   15.0000
omega____ theta____ kappa____ phi______ frames
    -       21.0069  179.0000  120.0000 87

 10 omega -118.00  -65.00   1.0000   15.0000
omega____ theta____ kappa____ phi______ frames
    -      -24.2881 -140.0000    0.0000 53

 11 omega   34.00  121.00   1.0000   15.0000
omega____ theta____ kappa____ phi______ frames
    -       21.0069  179.0000   30.0000 87

 12 omega   34.00   59.00   1.0000   15.0000
omega____ theta____ kappa____ phi______ frames
    -       21.0069  179.0000  -90.0000 25

 13 omega  -17.00  112.00   1.0000   15.0000
omega____ theta____ kappa____ phi______ frames
    -       21.0069   38.0000   30.0000 129
;
_diffrn_measurement_device_type 'Xcalibur, Sapphire2, large Be window'
_diffrn_measurement_method '\w scans'
_diffrn_orient_matrix_UB_11 0.0452265000
_diffrn_orient_matrix_UB_12 0.0188856000
_diffrn_orient_matrix_UB_13 0.0309435000
_diffrn_orient_matrix_UB_21 -0.0491075000
_diffrn_orient_matrix_UB_22 -0.0225259000
_diffrn_orient_matrix_UB_23 0.0178094000
_diffrn_orient_matrix_UB_31 0.0153023000
_diffrn_orient_matrix_UB_32 -0.1277830000
_diffrn_orient_matrix_UB_33 0.0014352000
_diffrn_radiation_monochromator graphite
_diffrn_radiation_type MoK\a
_diffrn_radiation_wavelength 0.71073
_diffrn_reflns_av_R_equivalents 0.0250
_diffrn_reflns_av_unetI/netI 0.0113
_diffrn_reflns_Laue_measured_fraction_full 0.969
_diffrn_reflns_Laue_measured_fraction_max 0.997
_diffrn_reflns_limit_h_max 12
_diffrn_reflns_limit_h_min -12
_diffrn_reflns_limit_k_max 6
_diffrn_reflns_limit_k_min -6
_diffrn_reflns_limit_l_max 24
_diffrn_reflns_limit_l_min -24
_diffrn_reflns_number 20128
_diffrn_reflns_point_group_measured_fraction_full 0.969
_diffrn_reflns_point_group_measured_fraction_max 0.997
_diffrn_reflns_theta_full 25.242
_diffrn_reflns_theta_max 24.999
_diffrn_reflns_theta_min 3.144
_diffrn_source 'Enhance (Mo) X-ray Source'
_exptl_absorpt_coefficient_mu 1.097
_exptl_absorpt_correction_T_max 0.886
_exptl_absorpt_correction_T_min 0.820
_exptl_absorpt_correction_type multi-scan
_exptl_absorpt_process_details
;
CrysAlisPro, Agilent Technologies,
Version 1.171.35.11 (release 16-05-2011 CrysAlis171 .NET)
(compiled May 16 2011,17:55:39)
Empirical absorption correction using spherical harmonics,
 implemented in SCALE3 ABSPACK scaling algorithm.
;
_exptl_crystal_colour colourless
_exptl_crystal_colour_primary colourless
_exptl_crystal_density_diffrn 1.257
_exptl_crystal_description prism
_exptl_crystal_F_000 464
_exptl_crystal_size_max 0.19
_exptl_crystal_size_mid 0.15
_exptl_crystal_size_min 0.11
_refine_diff_density_max 0.328
_refine_diff_density_min -0.133
_refine_diff_density_rms 0.049
_refine_ls_extinction_method none
_refine_ls_goodness_of_fit_ref 1.144
_refine_ls_hydrogen_treatment constr
_refine_ls_matrix_type full
_refine_ls_number_parameters 127
_refine_ls_number_reflns 2016
_refine_ls_number_restraints 0
_refine_ls_restrained_S_all 1.144
_refine_ls_R_factor_all 0.0234
_refine_ls_R_factor_gt 0.0222
_refine_ls_shift/su_max 0.000
_refine_ls_shift/su_mean 0.000
_refine_ls_structure_factor_coef Fsqd
_refine_ls_weighting_details 'w=1/[\s^2^(Fo^2^)+(0.0290P)^2^+0.3899P] where P=(Fo^2^+2Fc^2^)/3'
_refine_ls_weighting_scheme calc
_refine_ls_wR_factor_gt 0.0557
_refine_ls_wR_factor_ref 0.0563
_reflns_Friedel_coverage 0.000
_reflns_number_gt 1947
_reflns_number_total 2016
_reflns_threshold_expression 'I > 2\s(I)'
_cod_data_source_file c6dt03571j2.cif
_cod_data_source_block cvd436
_cod_depositor_comments 'Adding full bibliography for 7041043--7041046.cif.'
_cod_database_code 7041046
_shelxl_version_number 2013-4
_shelx_space_group_comment
;
The symmetry employed for this shelxl refinement is uniquely defined
by the following loop, which should always be used as a source of
symmetry information in preference to the above space-group names.
They are only intended as comments.
;
_reflns_odcompleteness_completeness 99.77
_reflns_odcompleteness_iscentric 1
_reflns_odcompleteness_theta 26.32
_olex2_refinement_description
;
1. Fixed Uiso
 At 1.2 times of:
  All C(H) groups, All C(H,H) groups
 At 1.5 times of:
  All C(H,H,H) groups
2.a Secondary CH2 refined with riding coordinates:
 C6(H6A,H6B), C8(H8A,H8B), C7(H7A,H7B)
2.b Aromatic/amide H refined with riding coordinates:
 C3(H3)
2.c Idealised Me refined as rotating group:
 C5(H5A,H5B,H5C), C1(H1A,H1B,H1C), C9(H9A,H9B,H9C), C10(H10A,H10B,H10C)
;
_olex2_submission_special_instructions 'No special instructions were received'

loop_
_space_group_symop_operation_xyz
'x, y, z'
'-x, y, -z+1/2'
'-x, -y, -z'
'x, -y, z-1/2'

loop_
_atom_site_label
_atom_site_type_symbol
_atom_site_fract_x
_atom_site_fract_y
_atom_site_fract_z
_atom_site_U_iso_or_equiv
_atom_site_adp_type
_atom_site_occupancy
_atom_site_site_symmetry_order
_atom_site_calc_flag
_atom_site_refinement_flags_posn
_atom_site_refinement_flags_adp
_atom_site_refinement_flags_occupancy
C6 C 0.30134(14) 1.1816(3) 0.18524(7) 0.0242(3) Uani 1 1 d . . .
H6A H 0.2558 1.2590 0.1425 0.029 Uiso 1 1 calc R . .
H6B H 0.3473 1.3135 0.2149 0.029 Uiso 1 1 calc R . .
C5 C 0.32616(14) 1.0944(3) 0.05068(7) 0.0252(3) Uani 1 1 d . . .
H5A H 0.3441 1.0295 0.0088 0.038 Uiso 1 1 calc GR . .
H5B H 0.3484 1.2704 0.0548 0.038 Uiso 1 1 calc GR . .
H5C H 0.2343 1.0736 0.0500 0.038 Uiso 1 1 calc GR . .
C4 C 0.40607(12) 0.9549(2) 0.11005(7) 0.0182(3) Uani 1 1 d . . .
C3 C 0.49258(13) 0.7749(3) 0.09372(7) 0.0206(3) Uani 1 1 d . . .
H3 H 0.4915 0.7584 0.0472 0.025 Uiso 1 1 calc R . .
N2 N 0.05596(11) 0.9238(2) 0.11218(6) 0.0236(3) Uani 1 1 d . . .
C2 C 0.57729(13) 0.6220(3) 0.13621(7) 0.0199(3) Uani 1 1 d . . .
N1 N 0.39498(10) 1.0009(2) 0.17149(5) 0.0182(2) Uani 1 1 d . . .
O1 O 0.59538(10) 0.61437(19) 0.20082(5) 0.0258(2) Uani 1 1 d . . .
Zn1 Zn 0.5000 0.82543(4) 0.2500 0.01970(9) Uani 1 2 d S T P
C1 C 0.65899(14) 0.4426(3) 0.10749(8) 0.0274(3) Uani 1 1 d . . .
H1A H 0.6479 0.4728 0.0591 0.041 Uiso 1 1 calc GR . .
H1B H 0.6323 0.2732 0.1147 0.041 Uiso 1 1 calc GR . .
H1C H 0.7500 0.4650 0.1299 0.041 Uiso 1 1 calc GR . .
C9 C 0.02798(17) 0.7152(3) 0.06617(9) 0.0354(4) Uani 1 1 d . . .
H9A H -0.0211 0.7725 0.0222 0.053 Uiso 1 1 calc GR . .
H9B H -0.0229 0.5923 0.0843 0.053 Uiso 1 1 calc GR . .
H9C H 0.1091 0.6401 0.0609 0.053 Uiso 1 1 calc GR . .
C8 C 0.13121(15) 0.8460(3) 0.17811(8) 0.0271(3) Uani 1 1 d . . .
H8A H 0.1943 0.7187 0.1716 0.032 Uiso 1 1 calc R . .
H8B H 0.0724 0.7695 0.2038 0.032 Uiso 1 1 calc R . .
C7 C 0.20326(15) 1.0582(3) 0.21908(7) 0.0286(3) Uani 1 1 d . . .
H7A H 0.2486 0.9948 0.2637 0.034 Uiso 1 1 calc R . .
H7B H 0.1400 1.1835 0.2265 0.034 Uiso 1 1 calc R . .
C10 C -0.06378(14) 1.0419(3) 0.11796(9) 0.0324(4) Uani 1 1 d . . .
H10A H -0.1096 1.1015 0.0736 0.049 Uiso 1 1 calc GR . .
H10B H -0.0446 1.1818 0.1492 0.049 Uiso 1 1 calc GR . .
H10C H -0.1180 0.9223 0.1350 0.049 Uiso 1 1 calc GR . .

loop_
_atom_site_aniso_label
_atom_site_aniso_U_11
_atom_site_aniso_U_22
_atom_site_aniso_U_33
_atom_site_aniso_U_23
_atom_site_aniso_U_13
_atom_site_aniso_U_12
C6 0.0284(7) 0.0207(7) 0.0209(7) -0.0053(6) -0.0002(6) 0.0039(6)
C5 0.0246(7) 0.0318(8) 0.0181(7) 0.0054(6) 0.0020(6) 0.0022(6)
C4 0.0169(6) 0.0193(7) 0.0169(7) 0.0015(5) 0.0004(5) -0.0052(5)
C3 0.0216(7) 0.0260(7) 0.0149(6) -0.0004(6) 0.0055(5) -0.0023(6)
N2 0.0215(6) 0.0223(6) 0.0282(6) -0.0028(5) 0.0078(5) 0.0003(5)
C2 0.0194(7) 0.0191(7) 0.0216(7) -0.0019(6) 0.0053(5) -0.0042(5)
N1 0.0189(5) 0.0175(6) 0.0163(6) -0.0015(5) -0.0001(4) -0.0005(5)
O1 0.0312(6) 0.0250(5) 0.0195(5) 0.0013(4) 0.0020(4) 0.0083(4)
Zn1 0.02326(14) 0.02130(14) 0.01259(13) 0.000 -0.00016(9) 0.000
C1 0.0273(8) 0.0262(8) 0.0300(8) -0.0015(6) 0.0091(6) 0.0024(6)
C9 0.0359(9) 0.0282(9) 0.0432(10) -0.0089(7) 0.0110(8) -0.0035(7)
C8 0.0268(8) 0.0270(8) 0.0308(8) 0.0065(6) 0.0136(6) 0.0055(6)
C7 0.0316(8) 0.0353(9) 0.0194(7) -0.0017(6) 0.0068(6) 0.0115(7)
C10 0.0252(8) 0.0356(9) 0.0373(9) -0.0020(7) 0.0086(7) 0.0058(7)

loop_
_atom_type_symbol
_atom_type_description
_atom_type_scat_dispersion_real
_atom_type_scat_dispersion_imag
_atom_type_scat_source
C C 0.0030 0.0020 'International Tables Vol C Tables 4.2.6.8 and 6.1.1.4'
H H 0.0000 0.0000 'International Tables Vol C Tables 4.2.6.8 and 6.1.1.4'
N N 0.0060 0.0030 'International Tables Vol C Tables 4.2.6.8 and 6.1.1.4'
O O 0.0110 0.0060 'International Tables Vol C Tables 4.2.6.8 and 6.1.1.4'
Zn Zn 0.2840 1.4300 'International Tables Vol C Tables 4.2.6.8 and 6.1.1.4'

loop_
_geom_angle_atom_site_label_1
_geom_angle_atom_site_label_2
_geom_angle_atom_site_label_3
_geom_angle
_geom_angle_site_symmetry_1
_geom_angle_site_symmetry_3
H6A C6 H6B 108.1 . .
N1 C6 H6A 109.5 . .
N1 C6 H6B 109.5 . .
N1 C6 C7 110.83(11) . .
C7 C6 H6A 109.5 . .
C7 C6 H6B 109.5 . .
H5A C5 H5B 109.5 . .
H5A C5 H5C 109.5 . .
H5B C5 H5C 109.5 . .
C4 C5 H5A 109.5 . .
C4 C5 H5B 109.5 . .
C4 C5 H5C 109.5 . .
C3 C4 C5 115.39(12) . .
N1 C4 C5 121.03(12) . .
N1 C4 C3 123.58(12) . .
C4 C3 H3 115.6 . .
C2 C3 C4 128.87(13) . .
C2 C3 H3 115.6 . .
C9 N2 C8 111.05(13) . .
C10 N2 C9 109.70(12) . .
C10 N2 C8 111.18(12) . .
C3 C2 C1 119.74(13) . .
O1 C2 C3 126.09(13) . .
O1 C2 C1 114.17(12) . .
C6 N1 Zn1 116.77(9) . .
C4 N1 C6 121.34(11) . .
C4 N1 Zn1 121.87(9) . .
C2 O1 Zn1 122.11(9) . .
N1 Zn1 N1 122.60(7) 2_655 .
O1 Zn1 N1 97.47(4) . .
O1 Zn1 N1 115.68(4) . 2_655
O1 Zn1 N1 97.47(4) 2_655 2_655
O1 Zn1 N1 115.68(4) 2_655 .
O1 Zn1 O1 108.17(6) . 2_655
C2 C1 H1A 109.5 . .
C2 C1 H1B 109.5 . .
C2 C1 H1C 109.5 . .
H1A C1 H1B 109.5 . .
H1A C1 H1C 109.5 . .
H1B C1 H1C 109.5 . .
N2 C9 H9A 109.5 . .
N2 C9 H9B 109.5 . .
N2 C9 H9C 109.5 . .
H9A C9 H9B 109.5 . .
H9A C9 H9C 109.5 . .
H9B C9 H9C 109.5 . .
N2 C8 H8A 109.0 . .
N2 C8 H8B 109.0 . .
N2 C8 C7 113.03(12) . .
H8A C8 H8B 107.8 . .
C7 C8 H8A 109.0 . .
C7 C8 H8B 109.0 . .
C6 C7 H7A 108.9 . .
C6 C7 H7B 108.9 . .
C8 C7 C6 113.16(12) . .
C8 C7 H7A 108.9 . .
C8 C7 H7B 108.9 . .
H7A C7 H7B 107.8 . .
N2 C10 H10A 109.5 . .
N2 C10 H10B 109.5 . .
N2 C10 H10C 109.5 . .
H10A C10 H10B 109.5 . .
H10A C10 H10C 109.5 . .
H10B C10 H10C 109.5 . .

loop_
_geom_bond_atom_site_label_1
_geom_bond_atom_site_label_2
_geom_bond_distance
_geom_bond_site_symmetry_2
C6 H6A 0.9900 .
C6 H6B 0.9900 .
C6 N1 1.4657(18) .
C6 C7 1.526(2) .
C5 H5A 0.9800 .
C5 H5B 0.9800 .
C5 H5C 0.9800 .
C5 C4 1.5144(18) .
C4 C3 1.429(2) .
C4 N1 1.3067(18) .
C3 H3 0.9500 .
C3 C2 1.377(2) .
N2 C9 1.455(2) .
N2 C8 1.4629(19) .
N2 C10 1.4518(19) .
C2 O1 1.2874(17) .
C2 C1 1.504(2) .
N1 Zn1 1.9764(11) .
O1 Zn1 1.9460(10) .
Zn1 N1 1.9763(11) 2_655
Zn1 O1 1.9460(10) 2_655
C1 H1A 0.9800 .
C1 H1B 0.9800 .
C1 H1C 0.9800 .
C9 H9A 0.9800 .
C9 H9B 0.9800 .
C9 H9C 0.9800 .
C8 H8A 0.9900 .
C8 H8B 0.9900 .
C8 C7 1.521(2) .
C7 H7A 0.9900 .
C7 H7B 0.9900 .
C10 H10A 0.9800 .
C10 H10B 0.9800 .
C10 H10C 0.9800 .

loop_
_geom_torsion_atom_site_label_1
_geom_torsion_atom_site_label_2
_geom_torsion_atom_site_label_3
_geom_torsion_atom_site_label_4
_geom_torsion
C5 C4 C3 C2 179.54(14)
C5 C4 N1 C6 2.49(19)
C5 C4 N1 Zn1 -179.03(9)
C4 C3 C2 O1 -0.6(2)
C4 C3 C2 C1 179.34(13)
C3 C4 N1 C6 -177.82(12)
C3 C4 N1 Zn1 0.67(18)
C3 C2 O1 Zn1 0.6(2)
N2 C8 C7 C6 -61.32(16)
N1 C6 C7 C8 -57.00(16)
N1 C4 C3 C2 -0.2(2)
C1 C2 O1 Zn1 -179.30(9)
C9 N2 C8 C7 159.33(13)
C7 C6 N1 C4 118.52(14)
C7 C6 N1 Zn1 -60.04(13)
C10 N2 C8 C7 -78.22(15)
